data_4335808
loop_
_publ_author_name
'Jing-Lin Chen'
'Xing-Fu Cao'
'Jin-Yun Wang'
'Li-Hua He'
'Zong-Yong Liu'
'He-Rui Wen'
'Zhong-Ning Chen'

_publ_section_title
;
 Synthesis, Characterization, and Photophysical Properties of Heteroleptic
 Copper(I) Complexes with Functionalized 3-(2'-Pyridyl)-1,2,4-triazole
 Chelating Ligands
;
_journal_name_full 'Inorganic Chemistry'
_journal_page_first 9727
_journal_page_last 9740
_journal_paper_doi 10.1021/ic4002829
_journal_volume 52
_journal_year 2013
_chemical_formula_sum 'C44 H34 Cu F3 N4 P2'
_chemical_formula_weight 801.23
_chemical_name_systematic
; 
 ? 
;
_space_group_IT_number 14
_symmetry_cell_setting monoclinic
_symmetry_space_group_name_Hall '-P 2yn'
_symmetry_space_group_name_H-M 'P 1 21/n 1'
_atom_sites_solution_hydrogens geom
_atom_sites_solution_primary direct
_atom_sites_solution_secondary difmap
_audit_creation_method SHELXL-97
_cell_angle_alpha 90.00
_cell_angle_beta 106.3010(10)
_cell_angle_gamma 90.00
_cell_formula_units_Z 4
_cell_length_a 13.0571(2)
_cell_length_b 21.9601(3)
_cell_length_c 14.3551(2)
_cell_measurement_temperature 296(2)
_cell_measurement_theta_max 27.57
_cell_measurement_theta_min 1.74
_cell_volume 3950.65(10)
_computing_cell_refinement 'Bruker SMART'
_computing_data_collection 'Bruker SMART'
_computing_data_reduction 'Bruker SAINT'
_computing_molecular_graphics 'Bruker SHELXTL'
_computing_publication_material 'Bruker SHELXTL'
_computing_structure_refinement 'SHELXL-97 (Sheldrick, 1997)'
_computing_structure_solution 'SHELXS-97 (Sheldrick, 1990)'
_diffrn_ambient_temperature 296(2)
_diffrn_measured_fraction_theta_full 0.994
_diffrn_measured_fraction_theta_max 0.994
_diffrn_measurement_device_type 'Bruker P4'
_diffrn_measurement_method '\w scans'
_diffrn_radiation_monochromator graphite
_diffrn_radiation_source 'fine-focus sealed tube'
_diffrn_radiation_type MoK\a
_diffrn_radiation_wavelength 0.71073
_diffrn_reflns_av_R_equivalents 0.0377
_diffrn_reflns_av_sigmaI/netI 0.0581
_diffrn_reflns_limit_h_max 16
_diffrn_reflns_limit_h_min -16
_diffrn_reflns_limit_k_max 28
_diffrn_reflns_limit_k_min -28
_diffrn_reflns_limit_l_max 18
_diffrn_reflns_limit_l_min -18
_diffrn_reflns_number 15839
_diffrn_reflns_theta_full 27.57
_diffrn_reflns_theta_max 27.57
_diffrn_reflns_theta_min 1.74
_exptl_absorpt_coefficient_mu 0.684
_exptl_absorpt_correction_T_max 0.899
_exptl_absorpt_correction_T_min 0.846
_exptl_absorpt_correction_type multi-scan
_exptl_absorpt_process_details 'SADABS (Bruker, 2008)'
_exptl_crystal_colour colourless
_exptl_crystal_density_diffrn 1.347
_exptl_crystal_description BLOCK
_exptl_crystal_F_000 1648
_exptl_crystal_size_max 0.280
_exptl_crystal_size_mid 0.200
_exptl_crystal_size_min 0.160
_refine_diff_density_max 0.775
_refine_diff_density_min -0.454
_refine_diff_density_rms 0.055
_refine_ls_extinction_method SHELXL
_refine_ls_goodness_of_fit_ref 1.007
_refine_ls_hydrogen_treatment constr
_refine_ls_matrix_type full
_refine_ls_number_parameters 487
_refine_ls_number_reflns 9096
_refine_ls_number_restraints 1
_refine_ls_restrained_S_all 1.008
_refine_ls_R_factor_all 0.0952
_refine_ls_R_factor_gt 0.0496
_refine_ls_shift/su_max 0.001
_refine_ls_shift/su_mean 0.000
_refine_ls_structure_factor_coef Fsqd
_refine_ls_weighting_details 'calc w=1/[\s^2^(Fo^2^)+(0.0635P)^2^+0.5797P] where P=(Fo^2^+2Fc^2^)/3'
_refine_ls_weighting_scheme calc
_refine_ls_wR_factor_gt 0.1166
_refine_ls_wR_factor_ref 0.1375
_reflns_number_gt 5535
_reflns_number_total 9096
_reflns_threshold_expression >2sigma(I)
_cod_data_source_file ic4002829_si_002_7.cif
_cod_data_source_block 7
_cod_database_code 4335808

loop_
_symmetry_equiv_pos_as_xyz
'x, y, z'
'-x+1/2, y+1/2, -z+1/2'
'-x, -y, -z'
'x-1/2, -y-1/2, z-1/2'

loop_
_atom_site_label
_atom_site_type_symbol
_atom_site_fract_x
_atom_site_fract_y
_atom_site_fract_z
_atom_site_U_iso_or_equiv
_atom_site_adp_type
_atom_site_occupancy
_atom_site_symmetry_multiplicity
_atom_site_calc_flag
_atom_site_refinement_flags
Cu1 Cu 0.72105(3) 0.204255(16) 0.98138(2) 0.04176(12) Uani 1 1 d .
P1 P 0.56980(6) 0.19946(4) 1.02903(5) 0.04212(19) Uani 1 1 d .
P2 P 0.84437(6) 0.12968(4) 1.00132(5) 0.04104(19) Uani 1 1 d .
F1 F 0.9122(4) 0.44760(14) 1.0881(2) 0.1654(17) Uani 1 1 d .
F2 F 0.8701(5) 0.47909(16) 0.9491(2) 0.233(3) Uani 1 1 d .
F3 F 0.7679(4) 0.47533(18) 1.0281(5) 0.244(3) Uani 1 1 d U
N1 N 0.67663(19) 0.21509(11) 0.82221(16) 0.0452(6) Uani 1 1 d .
N2 N 0.7699(2) 0.29032(11) 0.96988(16) 0.0449(6) Uani 1 1 d .
N3 N 0.8103(2) 0.33795(12) 1.02985(18) 0.0559(7) Uani 1 1 d .
N4 N 0.7713(2) 0.37081(12) 0.87468(18) 0.0562(7) Uani 1 1 d .
C1 C 0.6357(3) 0.17583(17) 0.7506(2) 0.0585(9) Uani 1 1 d .
H1A H 0.6175 0.1371 0.7667 0.070 Uiso 1 1 calc R
C2 C 0.6191(3) 0.18976(18) 0.6537(2) 0.0690(10) Uani 1 1 d .
H2A H 0.5897 0.1612 0.6059 0.083 Uiso 1 1 calc R
C3 C 0.6467(3) 0.24647(18) 0.6295(2) 0.0731(11) Uani 1 1 d .
H3B H 0.6369 0.2568 0.5648 0.088 Uiso 1 1 calc R
C4 C 0.6892(3) 0.28821(16) 0.7019(2) 0.0620(9) Uani 1 1 d .
H4B H 0.7084 0.3270 0.6869 0.074 Uiso 1 1 calc R
C5 C 0.7026(2) 0.27108(14) 0.7976(2) 0.0437(7) Uani 1 1 d .
C6 C 0.7479(2) 0.31182(13) 0.8795(2) 0.0419(7) Uani 1 1 d .
C7 C 0.8085(3) 0.38399(14) 0.9696(2) 0.0533(8) Uani 1 1 d .
C8 C 0.8459(5) 0.4447(2) 1.0041(3) 0.0930(14) Uani 1 1 d U
C10 C 0.8950(2) 0.09686(14) 1.12226(19) 0.0427(7) Uani 1 1 d .
C11 C 0.8940(3) 0.03506(16) 1.1411(2) 0.0563(8) Uani 1 1 d .
H11A H 0.8676 0.0080 1.0902 0.068 Uiso 1 1 calc R
C12 C 0.9317(3) 0.01311(19) 1.2345(3) 0.0718(11) Uani 1 1 d .
H12A H 0.9300 -0.0285 1.2463 0.086 Uiso 1 1 calc R
C13 C 0.9715(3) 0.0525(2) 1.3099(3) 0.0762(11) Uani 1 1 d .
H13A H 0.9974 0.0375 1.3727 0.091 Uiso 1 1 calc R
C14 C 0.9735(3) 0.1139(2) 1.2934(3) 0.0743(11) Uani 1 1 d .
H14A H 1.0005 0.1404 1.3450 0.089 Uiso 1 1 calc R
C15 C 0.9353(3) 0.13637(16) 1.1998(2) 0.0589(9) Uani 1 1 d .
H15A H 0.9366 0.1781 1.1887 0.071 Uiso 1 1 calc R
C16 C 0.7869(2) 0.06578(13) 0.92192(19) 0.0431(7) Uani 1 1 d .
C17 C 0.8391(3) 0.03689(16) 0.8627(2) 0.0596(9) Uani 1 1 d .
H17A H 0.9091 0.0475 0.8662 0.071 Uiso 1 1 calc R
C18 C 0.7882(3) -0.00754(18) 0.7985(3) 0.0715(11) Uani 1 1 d .
H18A H 0.8246 -0.0268 0.7596 0.086 Uiso 1 1 calc R
C19 C 0.6855(3) -0.02365(17) 0.7911(2) 0.0663(10) Uani 1 1 d .
H19A H 0.6516 -0.0533 0.7468 0.080 Uiso 1 1 calc R
C20 C 0.6324(3) 0.00429(16) 0.8497(3) 0.0605(9) Uani 1 1 d .
H20A H 0.5625 -0.0067 0.8456 0.073 Uiso 1 1 calc R
C21 C 0.6828(3) 0.04874(14) 0.9146(2) 0.0538(8) Uani 1 1 d .
H21A H 0.6463 0.0675 0.9539 0.065 Uiso 1 1 calc R
C22 C 0.9667(2) 0.14410(14) 0.9672(2) 0.0458(7) Uani 1 1 d .
C23 C 0.9639(3) 0.18350(17) 0.8911(3) 0.0675(10) Uani 1 1 d .
H23A H 0.9017 0.2050 0.8621 0.081 Uiso 1 1 calc R
C24 C 1.0529(3) 0.19115(19) 0.8578(3) 0.0767(12) Uani 1 1 d .
H24A H 1.0496 0.2173 0.8060 0.092 Uiso 1 1 calc R
C25 C 1.1453(3) 0.16089(18) 0.9000(3) 0.0696(10) Uani 1 1 d .
H25A H 1.2046 0.1661 0.8771 0.084 Uiso 1 1 calc R
C26 C 1.1500(3) 0.12253(16) 0.9767(3) 0.0617(9) Uani 1 1 d .
H26A H 1.2131 0.1021 1.0064 0.074 Uiso 1 1 calc R
C27 C 1.0612(2) 0.11410(15) 1.0101(2) 0.0514(8) Uani 1 1 d .
H27A H 1.0652 0.0880 1.0620 0.062 Uiso 1 1 calc R
C28 C 0.5050(3) 0.27230(15) 1.0346(2) 0.0496(8) Uani 1 1 d .
C29 C 0.3953(3) 0.28116(19) 1.0069(3) 0.0758(11) Uani 1 1 d .
H29A H 0.3499 0.2490 0.9809 0.091 Uiso 1 1 calc R
C30 C 0.3532(4) 0.3378(2) 1.0179(4) 0.0987(15) Uani 1 1 d .
H30A H 0.2796 0.3434 0.9999 0.118 Uiso 1 1 calc R
C31 C 0.4190(5) 0.3854(2) 1.0550(4) 0.1020(16) Uani 1 1 d .
H31A H 0.3904 0.4233 1.0623 0.122 Uiso 1 1 calc R
C32 C 0.5260(4) 0.3774(2) 1.0813(3) 0.0901(13) Uani 1 1 d .
H32A H 0.5707 0.4101 1.1062 0.108 Uiso 1 1 calc R
C33 C 0.5697(3) 0.32145(17) 1.0716(3) 0.0654(10) Uani 1 1 d .
H33A H 0.6434 0.3167 1.0903 0.078 Uiso 1 1 calc R
C34 C 0.5725(2) 0.16506(14) 1.14622(19) 0.0452(7) Uani 1 1 d .
C35 C 0.6557(3) 0.12778(19) 1.1909(3) 0.0734(11) Uani 1 1 d .
H35A H 0.7106 0.1215 1.1624 0.088 Uiso 1 1 calc R
C36 C 0.6597(3) 0.0993(2) 1.2773(3) 0.0915(14) Uani 1 1 d .
H36A H 0.7153 0.0727 1.3051 0.110 Uiso 1 1 calc R
C37 C 0.5821(3) 0.11000(19) 1.3226(3) 0.0744(11) Uani 1 1 d .
H37A H 0.5862 0.0923 1.3824 0.089 Uiso 1 1 calc R
C38 C 0.4990(3) 0.14680(18) 1.2790(2) 0.0676(10) Uani 1 1 d .
H38A H 0.4452 0.1538 1.3085 0.081 Uiso 1 1 calc R
C39 C 0.4938(3) 0.17396(16) 1.1912(2) 0.0584(9) Uani 1 1 d .
H39A H 0.4360 0.1987 1.1619 0.070 Uiso 1 1 calc R
C40 C 0.4686(2) 0.15461(15) 0.9417(2) 0.0489(8) Uani 1 1 d .
C41 C 0.4371(3) 0.09675(16) 0.9633(2) 0.0571(8) Uani 1 1 d .
H41A H 0.4604 0.0820 1.0265 0.069 Uiso 1 1 calc R
C42 C 0.3716(3) 0.06118(19) 0.8913(3) 0.0737(11) Uani 1 1 d .
H42A H 0.3508 0.0228 0.9063 0.088 Uiso 1 1 calc R
C43 C 0.3375(3) 0.0822(2) 0.7987(3) 0.0834(13) Uani 1 1 d .
H43A H 0.2938 0.0579 0.7507 0.100 Uiso 1 1 calc R
C44 C 0.3669(3) 0.1390(2) 0.7752(3) 0.0793(12) Uani 1 1 d .
H44A H 0.3428 0.1531 0.7117 0.095 Uiso 1 1 calc R
C45 C 0.4329(3) 0.17532(19) 0.8470(2) 0.0646(10) Uani 1 1 d .
H45A H 0.4531 0.2137 0.8311 0.078 Uiso 1 1 calc R

loop_
_atom_site_aniso_label
_atom_site_aniso_U_11
_atom_site_aniso_U_22
_atom_site_aniso_U_33
_atom_site_aniso_U_23
_atom_site_aniso_U_13
_atom_site_aniso_U_12
Cu1 0.0514(2) 0.0358(2) 0.0422(2) 0.00331(15) 0.01978(16) 0.00069(17)
P1 0.0453(4) 0.0435(5) 0.0403(4) 0.0019(3) 0.0164(3) 0.0013(4)
P2 0.0467(4) 0.0367(4) 0.0442(4) 0.0009(3) 0.0201(3) 0.0019(3)
F1 0.263(5) 0.086(2) 0.109(2) -0.0180(17) -0.008(3) -0.069(3)
F2 0.487(9) 0.119(3) 0.107(2) -0.027(2) 0.106(4) -0.185(4)
F3 0.220(5) 0.088(3) 0.420(9) -0.111(4) 0.086(5) -0.021(3)
N1 0.0516(15) 0.0448(16) 0.0413(13) 0.0023(11) 0.0167(11) -0.0021(12)
N2 0.0596(16) 0.0373(15) 0.0394(12) 0.0017(11) 0.0165(11) 0.0000(12)
N3 0.0708(18) 0.0489(18) 0.0501(15) -0.0038(13) 0.0206(13) -0.0119(14)
N4 0.0729(19) 0.0461(17) 0.0539(16) 0.0078(12) 0.0247(14) -0.0095(14)
C1 0.072(2) 0.053(2) 0.0524(19) -0.0057(16) 0.0204(17) -0.0068(18)
C2 0.091(3) 0.067(3) 0.0453(18) -0.0092(17) 0.0124(18) -0.004(2)
C3 0.107(3) 0.073(3) 0.0384(18) 0.0083(17) 0.0189(19) 0.005(2)
C4 0.083(3) 0.059(2) 0.0439(17) 0.0124(16) 0.0179(17) 0.0016(19)
C5 0.0430(16) 0.0468(19) 0.0426(15) 0.0055(13) 0.0144(13) 0.0045(14)
C6 0.0457(17) 0.0398(18) 0.0444(15) 0.0067(13) 0.0195(13) 0.0012(13)
C7 0.068(2) 0.0386(19) 0.0576(19) 0.0018(15) 0.0249(16) -0.0120(16)
C8 0.144(4) 0.063(3) 0.071(3) -0.004(2) 0.030(3) -0.030(3)
C10 0.0446(16) 0.0429(18) 0.0450(15) 0.0029(13) 0.0196(13) 0.0035(13)
C11 0.068(2) 0.051(2) 0.0528(18) 0.0045(15) 0.0219(16) 0.0040(17)
C12 0.085(3) 0.066(3) 0.069(2) 0.024(2) 0.029(2) 0.013(2)
C13 0.082(3) 0.092(3) 0.054(2) 0.018(2) 0.018(2) 0.013(2)
C14 0.076(3) 0.094(3) 0.051(2) -0.008(2) 0.0167(18) -0.001(2)
C15 0.071(2) 0.053(2) 0.0554(19) -0.0036(16) 0.0226(17) 0.0002(17)
C16 0.0539(18) 0.0366(17) 0.0404(15) 0.0007(12) 0.0158(13) 0.0050(14)
C17 0.055(2) 0.063(2) 0.065(2) -0.0176(17) 0.0240(17) 0.0008(17)
C18 0.072(3) 0.079(3) 0.067(2) -0.030(2) 0.0254(19) -0.001(2)
C19 0.077(3) 0.060(2) 0.061(2) -0.0167(17) 0.0165(19) -0.009(2)
C20 0.058(2) 0.053(2) 0.074(2) -0.0007(17) 0.0242(18) -0.0112(17)
C21 0.059(2) 0.045(2) 0.065(2) -0.0076(16) 0.0299(16) -0.0034(16)
C22 0.0535(19) 0.0393(18) 0.0506(17) -0.0037(13) 0.0243(14) -0.0002(14)
C23 0.066(2) 0.073(3) 0.074(2) 0.0239(19) 0.0361(19) 0.0162(19)
C24 0.082(3) 0.079(3) 0.087(3) 0.026(2) 0.051(2) 0.009(2)
C25 0.066(2) 0.069(3) 0.091(3) -0.007(2) 0.050(2) -0.004(2)
C26 0.050(2) 0.059(2) 0.081(2) -0.0117(19) 0.0259(18) 0.0016(17)
C27 0.0496(19) 0.049(2) 0.0598(18) -0.0044(15) 0.0217(15) -0.0017(15)
C28 0.0551(19) 0.048(2) 0.0515(17) 0.0026(15) 0.0242(15) 0.0043(16)
C29 0.059(2) 0.069(3) 0.100(3) 0.007(2) 0.024(2) 0.019(2)
C30 0.076(3) 0.097(4) 0.129(4) 0.018(3) 0.038(3) 0.040(3)
C31 0.122(4) 0.068(3) 0.131(4) 0.000(3) 0.061(4) 0.028(3)
C32 0.111(4) 0.067(3) 0.104(3) -0.026(2) 0.049(3) 0.002(3)
C33 0.071(2) 0.060(2) 0.073(2) -0.0149(19) 0.0319(19) 0.005(2)
C34 0.0500(18) 0.047(2) 0.0420(15) 0.0004(13) 0.0184(14) -0.0048(14)
C35 0.063(2) 0.101(3) 0.064(2) 0.027(2) 0.0301(19) 0.021(2)
C36 0.085(3) 0.122(4) 0.068(2) 0.041(2) 0.022(2) 0.028(3)
C37 0.088(3) 0.092(3) 0.0494(19) 0.0143(19) 0.029(2) -0.007(2)
C38 0.080(3) 0.079(3) 0.058(2) -0.0041(19) 0.042(2) -0.010(2)
C39 0.060(2) 0.064(2) 0.0589(19) 0.0041(17) 0.0292(17) 0.0046(18)
C40 0.0433(17) 0.061(2) 0.0454(16) -0.0047(15) 0.0172(14) 0.0000(15)
C41 0.054(2) 0.061(2) 0.061(2) -0.0103(17) 0.0233(16) -0.0079(17)
C42 0.064(2) 0.076(3) 0.089(3) -0.023(2) 0.033(2) -0.014(2)
C43 0.062(2) 0.116(4) 0.075(3) -0.038(3) 0.023(2) -0.019(2)
C44 0.062(2) 0.128(4) 0.048(2) -0.007(2) 0.0154(18) -0.002(2)
C45 0.057(2) 0.092(3) 0.0457(18) -0.0015(18) 0.0159(16) -0.0076(19)

loop_
_atom_type_symbol
_atom_type_description
_atom_type_scat_dispersion_real
_atom_type_scat_dispersion_imag
_atom_type_scat_source
C C 0.0033 0.0016 'International Tables Vol C Tables 4.2.6.8 and 6.1.1.4'
H H 0.0000 0.0000 'International Tables Vol C Tables 4.2.6.8 and 6.1.1.4'
N N 0.0061 0.0033 'International Tables Vol C Tables 4.2.6.8 and 6.1.1.4'
F F 0.0171 0.0103 'International Tables Vol C Tables 4.2.6.8 and 6.1.1.4'
P P 0.1023 0.0942 'International Tables Vol C Tables 4.2.6.8 and 6.1.1.4'
Cu Cu 0.3201 1.2651 'International Tables Vol C Tables 4.2.6.8 and 6.1.1.4'

loop_
_geom_angle_atom_site_label_1
_geom_angle_atom_site_label_2
_geom_angle_atom_site_label_3
_geom_angle
N2 Cu1 N1 79.13(9)
N2 Cu1 P2 117.36(8)
N1 Cu1 P2 100.39(7)
N2 Cu1 P1 113.00(8)
N1 Cu1 P1 108.63(7)
P2 Cu1 P1 125.37(3)
C28 P1 C40 104.32(15)
C28 P1 C34 102.17(14)
C40 P1 C34 103.33(14)
C28 P1 Cu1 115.28(10)
C40 P1 Cu1 109.92(9)
C34 P1 Cu1 120.10(10)
C10 P2 C22 102.33(13)
C10 P2 C16 105.39(13)
C22 P2 C16 101.67(13)
C10 P2 Cu1 117.54(9)
C22 P2 Cu1 119.14(10)
C16 P2 Cu1 108.91(10)
C1 N1 C5 117.6(3)
C1 N1 Cu1 131.4(2)
C5 N1 Cu1 110.91(18)
C6 N2 N3 106.4(2)
C6 N2 Cu1 115.13(19)
N3 N2 Cu1 137.97(18)
C7 N3 N2 103.9(2)
C6 N4 C7 100.3(2)
N1 C1 C2 123.3(3)
N1 C1 H1A 118.3
C2 C1 H1A 118.3
C3 C2 C1 118.6(3)
C3 C2 H2A 120.7
C1 C2 H2A 120.7
C2 C3 C4 119.5(3)
C2 C3 H3B 120.3
C4 C3 H3B 120.3
C3 C4 C5 118.6(3)
C3 C4 H4B 120.7
C5 C4 H4B 120.7
N1 C5 C4 122.4(3)
N1 C5 C6 115.0(2)
C4 C5 C6 122.7(3)
N2 C6 N4 113.8(3)
N2 C6 C5 119.5(3)
N4 C6 C5 126.7(3)
N3 C7 N4 115.6(3)
N3 C7 C8 122.2(3)
N4 C7 C8 122.2(3)
F2 C8 F1 111.0(5)
F2 C8 F3 102.3(6)
F1 C8 F3 95.5(4)
F2 C8 C7 118.5(4)
F1 C8 C7 116.1(4)
F3 C8 C7 109.8(4)
C11 C10 C15 118.5(3)
C11 C10 P2 123.5(2)
C15 C10 P2 118.0(2)
C12 C11 C10 120.8(3)
C12 C11 H11A 119.6
C10 C11 H11A 119.6
C13 C12 C11 120.0(4)
C13 C12 H12A 120.0
C11 C12 H12A 120.0
C12 C13 C14 120.5(3)
C12 C13 H13A 119.8
C14 C13 H13A 119.8
C13 C14 C15 119.9(4)
C13 C14 H14A 120.0
C15 C14 H14A 120.0
C14 C15 C10 120.3(3)
C14 C15 H15A 119.8
C10 C15 H15A 119.8
C17 C16 C21 118.2(3)
C17 C16 P2 123.2(2)
C21 C16 P2 118.4(2)
C18 C17 C16 120.5(3)
C18 C17 H17A 119.8
C16 C17 H17A 119.8
C19 C18 C17 121.0(3)
C19 C18 H18A 119.5
C17 C18 H18A 119.5
C18 C19 C20 119.4(3)
C18 C19 H19A 120.3
C20 C19 H19A 120.3
C19 C20 C21 120.1(3)
C19 C20 H20A 120.0
C21 C20 H20A 120.0
C20 C21 C16 120.8(3)
C20 C21 H21A 119.6
C16 C21 H21A 119.6
C27 C22 C23 118.2(3)
C27 C22 P2 122.5(2)
C23 C22 P2 119.2(2)
C24 C23 C22 120.5(3)
C24 C23 H23A 119.7
C22 C23 H23A 119.7
C25 C24 C23 120.8(3)
C25 C24 H24A 119.6
C23 C24 H24A 119.6
C24 C25 C26 119.4(3)
C24 C25 H25A 120.3
C26 C25 H25A 120.3
C25 C26 C27 120.4(3)
C25 C26 H26A 119.8
C27 C26 H26A 119.8
C22 C27 C26 120.7(3)
C22 C27 H27A 119.6
C26 C27 H27A 119.6
C33 C28 C29 118.1(3)
C33 C28 P1 117.5(3)
C29 C28 P1 124.4(3)
C30 C29 C28 120.2(4)
C30 C29 H29A 119.9
C28 C29 H29A 119.9
C31 C30 C29 120.4(4)
C31 C30 H30A 119.8
C29 C30 H30A 119.8
C32 C31 C30 119.9(4)
C32 C31 H31A 120.1
C30 C31 H31A 120.1
C31 C32 C33 120.8(5)
C31 C32 H32A 119.6
C33 C32 H32A 119.6
C32 C33 C28 120.7(4)
C32 C33 H33A 119.7
C28 C33 H33A 119.7
C35 C34 C39 117.8(3)
C35 C34 P1 119.0(2)
C39 C34 P1 123.2(2)
C34 C35 C36 121.2(3)
C34 C35 H35A 119.4
C36 C35 H35A 119.4
C37 C36 C35 120.2(4)
C37 C36 H36A 119.9
C35 C36 H36A 119.9
C38 C37 C36 119.1(3)
C38 C37 H37A 120.5
C36 C37 H37A 120.5
C37 C38 C39 120.5(3)
C37 C38 H38A 119.8
C39 C38 H38A 119.8
C34 C39 C38 121.2(3)
C34 C39 H39A 119.4
C38 C39 H39A 119.4
C45 C40 C41 118.5(3)
C45 C40 P1 118.3(3)
C41 C40 P1 122.5(2)
C42 C41 C40 120.5(3)
C42 C41 H41A 119.8
C40 C41 H41A 119.8
C43 C42 C41 120.2(4)
C43 C42 H42A 119.9
C41 C42 H42A 119.9
C42 C43 C44 120.8(4)
C42 C43 H43A 119.6
C44 C43 H43A 119.6
C43 C44 C45 119.7(4)
C43 C44 H44A 120.2
C45 C44 H44A 120.2
C40 C45 C44 120.3(4)
C40 C45 H45A 119.8
C44 C45 H45A 119.8

loop_
_geom_bond_atom_site_label_1
_geom_bond_atom_site_label_2
_geom_bond_distance
Cu1 N2 2.016(2)
Cu1 N1 2.207(2)
Cu1 P2 2.2578(8)
Cu1 P1 2.2666(8)
P1 C28 1.822(3)
P1 C40 1.833(3)
P1 C34 1.835(3)
P2 C10 1.824(3)
P2 C22 1.825(3)
P2 C16 1.831(3)
F1 C8 1.273(5)
F2 C8 1.197(5)
F3 C8 1.344(6)
N1 C1 1.333(4)
N1 C5 1.348(4)
N2 C6 1.334(3)
N2 N3 1.363(3)
N3 C7 1.326(4)
N4 C6 1.337(4)
N4 C7 1.344(4)
C1 C2 1.380(4)
C1 H1A 0.9300
C2 C3 1.368(5)
C2 H2A 0.9300
C3 C4 1.380(5)
C3 H3B 0.9300
C4 C5 1.388(4)
C4 H4B 0.9300
C5 C6 1.463(4)
C7 C8 1.459(5)
C10 C11 1.385(4)
C10 C15 1.393(4)
C11 C12 1.379(4)
C11 H11A 0.9300
C12 C13 1.369(5)
C12 H12A 0.9300
C13 C14 1.370(5)
C13 H13A 0.9300
C14 C15 1.387(5)
C14 H14A 0.9300
C15 H15A 0.9300
C16 C17 1.384(4)
C16 C21 1.386(4)
C17 C18 1.378(5)
C17 H17A 0.9300
C18 C19 1.362(5)
C18 H18A 0.9300
C19 C20 1.375(5)
C19 H19A 0.9300
C20 C21 1.382(4)
C20 H20A 0.9300
C21 H21A 0.9300
C22 C27 1.381(4)
C22 C23 1.386(4)
C23 C24 1.386(5)
C23 H23A 0.9300
C24 C25 1.361(5)
C24 H24A 0.9300
C25 C26 1.375(5)
C25 H25A 0.9300
C26 C27 1.386(4)
C26 H26A 0.9300
C27 H27A 0.9300
C28 C33 1.382(5)
C28 C29 1.389(5)
C29 C30 1.387(6)
C29 H29A 0.9300
C30 C31 1.362(7)
C30 H30A 0.9300
C31 C32 1.353(6)
C31 H31A 0.9300
C32 C33 1.378(5)
C32 H32A 0.9300
C33 H33A 0.9300
C34 C35 1.368(4)
C34 C39 1.372(4)
C35 C36 1.377(5)
C35 H35A 0.9300
C36 C37 1.369(5)
C36 H36A 0.9300
C37 C38 1.357(5)
C37 H37A 0.9300
C38 C39 1.379(4)
C38 H38A 0.9300
C39 H39A 0.9300
C40 C45 1.385(4)
C40 C41 1.397(4)
C41 C42 1.383(5)
C41 H41A 0.9300
C42 C43 1.359(6)
C42 H42A 0.9300
C43 C44 1.373(6)
C43 H43A 0.9300
C44 C45 1.394(5)
C44 H44A 0.9300
C45 H45A 0.9300

loop_
_geom_torsion_atom_site_label_1
_geom_torsion_atom_site_label_2
_geom_torsion_atom_site_label_3
_geom_torsion_atom_site_label_4
_geom_torsion
N2 Cu1 P1 C28 7.66(14)
N1 Cu1 P1 C28 -78.14(13)
P2 Cu1 P1 C28 163.65(11)
N2 Cu1 P1 C40 125.18(13)
N1 Cu1 P1 C40 39.37(14)
P2 Cu1 P1 C40 -78.83(12)
N2 Cu1 P1 C34 -115.25(14)
N1 Cu1 P1 C34 158.95(13)
P2 Cu1 P1 C34 40.74(12)
N2 Cu1 P2 C10 104.52(13)
N1 Cu1 P2 C10 -172.43(13)
P1 Cu1 P2 C10 -50.53(12)
N2 Cu1 P2 C22 -19.97(13)
N1 Cu1 P2 C22 63.08(13)
P1 Cu1 P2 C22 -175.02(11)
N2 Cu1 P2 C16 -135.80(12)
N1 Cu1 P2 C16 -52.76(12)
P1 Cu1 P2 C16 69.14(10)
N2 Cu1 N1 C1 175.8(3)
P2 Cu1 N1 C1 59.6(3)
P1 Cu1 N1 C1 -73.4(3)
N2 Cu1 N1 C5 -0.18(19)
P2 Cu1 N1 C5 -116.32(19)
P1 Cu1 N1 C5 110.61(19)
N1 Cu1 N2 C6 3.6(2)
P2 Cu1 N2 C6 99.7(2)
P1 Cu1 N2 C6 -102.2(2)
N1 Cu1 N2 N3 173.9(3)
P2 Cu1 N2 N3 -89.9(3)
P1 Cu1 N2 N3 68.1(3)
C6 N2 N3 C7 0.2(3)
Cu1 N2 N3 C7 -170.7(3)
C5 N1 C1 C2 0.1(5)
Cu1 N1 C1 C2 -175.7(3)
N1 C1 C2 C3 0.6(6)
C1 C2 C3 C4 -0.6(6)
C2 C3 C4 C5 0.0(6)
C1 N1 C5 C4 -0.7(4)
Cu1 N1 C5 C4 175.8(3)
C1 N1 C5 C6 -179.5(3)
Cu1 N1 C5 C6 -2.9(3)
C3 C4 C5 N1 0.7(5)
C3 C4 C5 C6 179.4(3)
N3 N2 C6 N4 0.3(3)
Cu1 N2 C6 N4 173.6(2)
N3 N2 C6 C5 -179.8(2)
Cu1 N2 C6 C5 -6.6(3)
C7 N4 C6 N2 -0.6(3)
C7 N4 C6 C5 179.5(3)
N1 C5 C6 N2 6.4(4)
C4 C5 C6 N2 -172.3(3)
N1 C5 C6 N4 -173.7(3)
C4 C5 C6 N4 7.5(5)
N2 N3 C7 N4 -0.6(4)
N2 N3 C7 C8 -179.8(4)
C6 N4 C7 N3 0.8(4)
C6 N4 C7 C8 179.9(4)
N3 C7 C8 F2 159.6(6)
N4 C7 C8 F2 -19.5(8)
N3 C7 C8 F1 23.3(7)
N4 C7 C8 F1 -155.7(4)
N3 C7 C8 F3 -83.5(6)
N4 C7 C8 F3 97.5(5)
C22 P2 C10 C11 -101.4(3)
C16 P2 C10 C11 4.5(3)
Cu1 P2 C10 C11 126.0(2)
C22 P2 C10 C15 79.5(3)
C16 P2 C10 C15 -174.5(2)
Cu1 P2 C10 C15 -53.0(3)
C15 C10 C11 C12 0.2(5)
P2 C10 C11 C12 -178.8(3)
C10 C11 C12 C13 -0.5(5)
C11 C12 C13 C14 0.5(6)
C12 C13 C14 C15 -0.2(6)
C13 C14 C15 C10 -0.1(6)
C11 C10 C15 C14 0.1(5)
P2 C10 C15 C14 179.2(3)
C10 P2 C16 C17 -100.6(3)
C22 P2 C16 C17 5.8(3)
Cu1 P2 C16 C17 132.4(3)
C10 P2 C16 C21 84.9(3)
C22 P2 C16 C21 -168.7(2)
Cu1 P2 C16 C21 -42.1(3)
C21 C16 C17 C18 0.0(5)
P2 C16 C17 C18 -174.5(3)
C16 C17 C18 C19 0.6(6)
C17 C18 C19 C20 -1.0(6)
C18 C19 C20 C21 0.7(6)
C19 C20 C21 C16 -0.1(5)
C17 C16 C21 C20 -0.2(5)
P2 C16 C21 C20 174.5(3)
C10 P2 C22 C27 21.5(3)
C16 P2 C22 C27 -87.4(3)
Cu1 P2 C22 C27 153.0(2)
C10 P2 C22 C23 -163.0(3)
C16 P2 C22 C23 88.2(3)
Cu1 P2 C22 C23 -31.4(3)
C27 C22 C23 C24 1.6(5)
P2 C22 C23 C24 -174.2(3)
C22 C23 C24 C25 -0.9(6)
C23 C24 C25 C26 -0.3(6)
C24 C25 C26 C27 0.8(6)
C23 C22 C27 C26 -1.0(5)
P2 C22 C27 C26 174.6(2)
C25 C26 C27 C22 -0.2(5)
C40 P1 C28 C33 -161.4(3)
C34 P1 C28 C33 91.2(3)
Cu1 P1 C28 C33 -40.8(3)
C40 P1 C28 C29 20.6(3)
C34 P1 C28 C29 -86.7(3)
Cu1 P1 C28 C29 141.3(3)
C33 C28 C29 C30 -0.9(6)
P1 C28 C29 C30 177.1(3)
C28 C29 C30 C31 0.7(7)
C29 C30 C31 C32 0.0(8)
C30 C31 C32 C33 -0.5(8)
C31 C32 C33 C28 0.2(6)
C29 C28 C33 C32 0.5(5)
P1 C28 C33 C32 -177.6(3)
C28 P1 C34 C35 -147.4(3)
C40 P1 C34 C35 104.5(3)
Cu1 P1 C34 C35 -18.3(3)
C28 P1 C34 C39 33.8(3)
C40 P1 C34 C39 -74.3(3)
Cu1 P1 C34 C39 162.8(2)
C39 C34 C35 C36 1.0(6)
P1 C34 C35 C36 -177.9(3)
C34 C35 C36 C37 -2.9(7)
C35 C36 C37 C38 2.9(7)
C36 C37 C38 C39 -1.2(6)
C35 C34 C39 C38 0.7(5)
P1 C34 C39 C38 179.6(3)
C37 C38 C39 C34 -0.6(6)
C28 P1 C40 C45 62.4(3)
C34 P1 C40 C45 168.9(3)
Cu1 P1 C40 C45 -61.7(3)
C28 P1 C40 C41 -126.6(3)
C34 P1 C40 C41 -20.1(3)
Cu1 P1 C40 C41 109.2(2)
C45 C40 C41 C42 -0.1(5)
P1 C40 C41 C42 -171.1(3)
C40 C41 C42 C43 0.2(5)
C41 C42 C43 C44 -0.4(6)
C42 C43 C44 C45 0.4(6)
C41 C40 C45 C44 0.1(5)
P1 C40 C45 C44 171.5(3)
C43 C44 C45 C40 -0.3(6)
